data_7222880
loop_
_publ_author_name
'Mueller, P.'
'Bronger, W.'

_publ_section_title
;
 Darstellung und Kristallstruktur von Na3 Fe Se3
;
_journal_name_full
;
Zeitschrift fuer Naturforschung, Teil B. Anorganische Chemie, Organische 
Chemie (33,1978-41,1986)
;
_journal_page_first 646
_journal_page_last 648
_journal_volume 36
_journal_year 1981
_chemical_formula_sum 'Fe2 Na6 Se6'
_chemical_name_systematic 'Na6 Fe2 Se6'
_space_group_IT_number 14
_symmetry_space_group_name_Hall '-P 2yn'
_symmetry_space_group_name_H-M 'P 1 21/n 1'
_cell_angle_alpha 90
_cell_angle_beta 90.5
_cell_angle_gamma 90
_cell_formula_units_Z 2
_cell_length_a 7.452
_cell_length_b 7.176
_cell_length_c 13.081
_cell_volume 699.487
_citation_journal_id_ASTM ZNBAD2
_cod_data_source_file Mueller_ZNBAD2_1981_1334.cif
_cod_data_source_block Fe1Na3Se3
_cod_depositor_comments
;

2023-11-23
Z value and formula fixed to values more according to usual
chemical conventions.                 miguel
;
_cod_original_formula_units_Z 4
_cod_original_cell_volume 699.4871
_cod_original_sg_symbol_Hall '-P 2ybc (x-z,y,z)'
_cod_original_formula_sum 'Fe1 Na3 Se3'
_cod_database_code 7222880

loop_
_symmetry_equiv_pos_as_xyz
x,y,z
-x+1/2,y+1/2,-z+1/2
-x,-y,-z
x-1/2,-y-1/2,z-1/2

loop_
_atom_site_label
_atom_site_type_symbol
_atom_site_fract_x
_atom_site_fract_y
_atom_site_fract_z
_atom_site_occupancy
_atom_site_U_iso_or_equiv
Na1 Na+1 0.728 0.512 0.2199 1 0.0
Na3 Na+1 0.213 0.488 0.0962 1 0.0
Se3 Se-2 0.874 0.2496 0.0736 1 0.0
Se1 Se-2 0.9146 0.2952 0.4249 1 0.0
Fe1 Fe+3 0.5774 0.1313 0.0765 1 0.0
Na2 Na+1 0.341 0.489 0.3866 1 0.0
Se2 Se-2 0.0731 0.7292 0.274 1 0.0
